data_7235709
loop_
_publ_author_name
'Rai, Sunil K.'
'Khanam, Shaziya'
'Khanna, Ranjana S.'
'Tewari, Ashish K.'

_publ_section_title
;
 Cascade synthesis of 2-pyridones using acrylamides and ketones
;
_journal_issue 83
_journal_name_full 'RSC Adv.'
_journal_page_first 44141
_journal_paper_doi 10.1039/C4RA06619G
_journal_volume 4
_journal_year 2014
_chemical_formula_moiety 'C14 H11 Cl N2 O'
_chemical_formula_sum 'C14 H11 Cl N2 O'
_chemical_formula_weight 258.70
_chemical_melting_point 543.15
_chemical_name_systematic
; 
 4-(4-chlorophenyl)-5,6-dimethyl-2-oxo-1,2-dihydropyridine-3-carbonitrile 
;
_space_group_IT_number 2
_space_group_name_Hall '-P 1'
_space_group_name_H-M_alt 'P -1'
_symmetry_cell_setting triclinic
_symmetry_space_group_name_H-M 'P -1'
_atom_sites_solution_hydrogens geom
_atom_sites_solution_primary direct
_atom_sites_solution_secondary difmap
_audit_creation_method SHELXL-97
_cell_angle_alpha 61.217(12)
_cell_angle_beta 78.071(9)
_cell_angle_gamma 87.092(9)
_cell_formula_units_Z 8
_cell_length_a 9.3937(10)
_cell_length_b 17.428(2)
_cell_length_c 18.0482(18)
_cell_measurement_temperature 293(2)
_cell_volume 2529.6(6)
_computing_structure_refinement 'SHELXL-97 (Sheldrick, 1997)'
_computing_structure_solution 'SHELXS-97 (Sheldrick, 1990)'
_diffrn_ambient_temperature 293(2)
_diffrn_measured_fraction_theta_full 25.24
_diffrn_measured_fraction_theta_max 25.24
_diffrn_measurement_device_type 'Xcalibur, Eos'
_diffrn_measurement_method '\w scans'
_diffrn_radiation_monochromator graphite
_diffrn_radiation_source 'fine-focus sealed tube'
_diffrn_radiation_type MoK\a
_diffrn_radiation_wavelength 0.71073
_diffrn_reflns_av_R_equivalents 0.0401
_diffrn_reflns_av_sigmaI/netI 0.0957
_diffrn_reflns_limit_h_max 12
_diffrn_reflns_limit_h_min -12
_diffrn_reflns_limit_k_max 23
_diffrn_reflns_limit_k_min -23
_diffrn_reflns_limit_l_max 24
_diffrn_reflns_limit_l_min -24
_diffrn_reflns_number 21373
_diffrn_reflns_theta_full 29.22
_diffrn_reflns_theta_max 29.22
_diffrn_reflns_theta_min 3.23
_exptl_absorpt_coefficient_mu 0.290
_exptl_absorpt_correction_T_max 0.860
_exptl_absorpt_correction_T_min 0.855
_exptl_absorpt_correction_type multi-scan
_exptl_absorpt_process_details 'CrysAlisPro, Agilent Technologies'
_exptl_crystal_density_diffrn 1.359
_exptl_crystal_density_method 'not measured'
_exptl_crystal_F_000 1072
_exptl_crystal_size_max 0.54
_exptl_crystal_size_mid 0.53
_exptl_crystal_size_min 0.52
_refine_diff_density_max 0.420
_refine_diff_density_min -0.275
_refine_diff_density_rms 0.060
_refine_ls_extinction_method none
_refine_ls_goodness_of_fit_ref 1.001
_refine_ls_hydrogen_treatment mixed
_refine_ls_matrix_type full
_refine_ls_number_parameters 665
_refine_ls_number_reflns 11464
_refine_ls_number_restraints 0
_refine_ls_restrained_S_all 1.001
_refine_ls_R_factor_all 0.1847
_refine_ls_R_factor_gt 0.0909
_refine_ls_shift/su_max 0.050
_refine_ls_shift/su_mean 0.021
_refine_ls_structure_factor_coef Fsqd
_refine_ls_weighting_details 'calc w=1/[\s^2^(Fo^2^)+(0.0882P)^2^+3.6686P] where P=(Fo^2^+2Fc^2^)/3'
_refine_ls_weighting_scheme calc
_refine_ls_wR_factor_gt 0.2144
_refine_ls_wR_factor_ref 0.2500
_reflns_number_gt 5232
_reflns_number_total 11464
_reflns_threshold_expression >2sigma(I)
_cod_data_source_file c4ra06619g2.cif
_cod_data_source_block shelxl
_cod_depositor_comments
;
The following automatic conversions were performed:

data item '_symmetry_cell_setting' value 'Triclinic' was changed to
'triclinic' in accordance with the
/home/saulius/struct/COD-crude-data/automatic-downloads/DataCite-retrospective/RSC/depositions/lib/dictionaries/cif_core.dic
dictionary named 'cif_core.dic' version 2.4.2 last updated on
2011-04-26.

Automatic conversion script
Id: cif_fix_values 6909 2019-04-08 15:41:33Z antanas 
;
_cod_original_cell_volume 2529.7(5)
_cod_database_code 7235709

loop_
_symmetry_equiv_pos_as_xyz
'x, y, z'
'-x, -y, -z'

loop_
_atom_site_label
_atom_site_type_symbol
_atom_site_fract_x
_atom_site_fract_y
_atom_site_fract_z
_atom_site_U_iso_or_equiv
_atom_site_adp_type
_atom_site_occupancy
_atom_site_symmetry_multiplicity
_atom_site_calc_flag
_atom_site_refinement_flags
HN3 H -0.012(4) 0.127(3) 0.990(3) 0.035(11) Uiso 1 1 d .
HN7 H 0.413(6) 0.324(4) -0.088(4) 0.077(19) Uiso 1 1 d .
HN1 H -0.279(6) 0.128(4) 1.054(4) 0.076(19) Uiso 1 1 d .
HN5 H 0.679(8) 0.322(5) 0.842(5) 0.13(3) Uiso 1 1 d .
Cl2 Cl 0.08131(18) 0.12236(10) 0.44911(9) 0.0703(4) Uani 1 1 d .
Cl1 Cl -0.4389(2) 0.12853(13) 1.59437(10) 0.0909(6) Uani 1 1 d .
N1 N -0.2909(4) 0.1345(3) 1.0998(3) 0.0467(10) Uani 1 1 d .
N3 N 0.0000(5) 0.1178(3) 0.9410(3) 0.0507(10) Uani 1 1 d .
C21 C 0.0403(5) 0.1071(3) 0.7915(3) 0.0419(11) Uani 1 1 d .
O1 O -0.0441(4) 0.1452(3) 1.0829(2) 0.0642(10) Uani 1 1 d .
C7 C -0.3381(5) 0.1398(3) 1.2504(3) 0.0420(11) Uani 1 1 d .
C11 C -0.1965(5) 0.1470(3) 1.2045(3) 0.0411(10) Uani 1 1 d .
C25 C -0.0984(5) 0.1131(3) 0.8326(3) 0.0439(11) Uani 1 1 d .
O2 O -0.2464(4) 0.1238(3) 0.9509(2) 0.0677(11) Uani 1 1 d .
C10 C -0.1688(5) 0.1425(3) 1.1260(3) 0.0452(11) Uani 1 1 d .
C8 C -0.4585(5) 0.1297(3) 1.2190(3) 0.0453(11) Uani 1 1 d .
C9 C -0.4299(5) 0.1283(3) 1.1425(3) 0.0442(11) Uani 1 1 d .
C6 C -0.3631(5) 0.1393(3) 1.3350(3) 0.0434(11) Uani 1 1 d .
C22 C 0.1606(5) 0.1047(3) 0.8277(3) 0.0456(11) Uani 1 1 d .
C26 C -0.2243(6) 0.1188(3) 0.7982(3) 0.0500(12) Uani 1 1 d .
C19 C 0.1471(5) 0.1697(3) 0.6340(3) 0.0496(12) Uani 1 1 d .
H19 H 0.2015 0.2105 0.6375 0.060 Uiso 1 1 calc R
C20 C 0.0574(5) 0.1061(3) 0.7085(3) 0.0403(10) Uani 1 1 d .
C24 C -0.1255(6) 0.1181(3) 0.9114(3) 0.0522(13) Uani 1 1 d .
C23 C 0.1370(5) 0.1111(3) 0.9027(3) 0.0493(12) Uani 1 1 d .
C3 C -0.4079(6) 0.1330(4) 1.4943(3) 0.0541(13) Uani 1 1 d .
C17 C 0.0734(5) 0.1152(3) 0.5495(3) 0.0461(11) Uani 1 1 d .
C12 C -0.0735(6) 0.1632(3) 1.2318(3) 0.0470(11) Uani 1 1 d .
C18 C 0.1571(5) 0.1735(3) 0.5554(3) 0.0543(13) Uani 1 1 d .
H18 H 0.2201 0.2151 0.5065 0.065 Uiso 1 1 calc R
N2 N 0.0251(5) 0.1774(3) 1.2507(3) 0.0658(13) Uani 1 1 d .
C14 C -0.5449(6) 0.1163(4) 1.1019(3) 0.0604(14) Uani 1 1 d .
H14A H -0.4997 0.1161 1.0492 0.091 Uiso 1 1 calc R
H14B H -0.6093 0.1635 1.0896 0.091 Uiso 1 1 calc R
H14C H -0.5993 0.0615 1.1410 0.091 Uiso 1 1 calc R
N4 N -0.3282(5) 0.1233(4) 0.7720(3) 0.0724(14) Uani 1 1 d .
C16 C -0.0139(6) 0.0501(3) 0.6223(3) 0.0531(13) Uani 1 1 d .
H16 H -0.0664 0.0090 0.6181 0.064 Uiso 1 1 calc R
C1 C -0.4269(6) 0.2065(4) 1.3464(3) 0.0596(14) Uani 1 1 d .
H1 H -0.4556 0.2543 1.3001 0.072 Uiso 1 1 calc R
C15 C -0.0229(6) 0.0462(3) 0.7012(3) 0.0519(13) Uani 1 1 d .
H15 H -0.0833 0.0030 0.7501 0.062 Uiso 1 1 calc R
C28 C 0.2550(6) 0.1124(4) 0.9469(4) 0.0629(15) Uani 1 1 d .
H28A H 0.2127 0.1179 0.9972 0.094 Uiso 1 1 calc R
H28B H 0.3231 0.1613 0.9080 0.094 Uiso 1 1 calc R
H28C H 0.3047 0.0589 0.9639 0.094 Uiso 1 1 calc R
C27 C 0.3137(6) 0.0938(4) 0.7887(4) 0.0646(15) Uani 1 1 d .
H27A H 0.3131 0.0909 0.7369 0.097 Uiso 1 1 calc R
H27B H 0.3491 0.0407 0.8293 0.097 Uiso 1 1 calc R
H27C H 0.3759 0.1429 0.7749 0.097 Uiso 1 1 calc R
C13 C -0.6158(6) 0.1190(4) 1.2674(3) 0.0655(15) Uani 1 1 d .
H13A H -0.6798 0.1134 1.2349 0.098 Uiso 1 1 calc R
H13B H -0.6388 0.1695 1.2750 0.098 Uiso 1 1 calc R
H13C H -0.6281 0.0674 1.3230 0.098 Uiso 1 1 calc R
C2 C -0.4492(6) 0.2044(4) 1.4259(4) 0.0637(15) Uani 1 1 d .
H2 H -0.4915 0.2506 1.4328 0.076 Uiso 1 1 calc R
C5 C -0.3199(6) 0.0693(4) 1.4044(3) 0.0602(14) Uani 1 1 d .
H5 H -0.2749 0.0237 1.3976 0.072 Uiso 1 1 calc R
C4 C -0.3432(6) 0.0666(4) 1.4841(3) 0.0667(16) Uani 1 1 d .
H4 H -0.3142 0.0191 1.5305 0.080 Uiso 1 1 calc R
Cl4 Cl 0.3159(2) 0.42271(12) 0.39988(11) 0.0918(6) Uani 1 1 d .
Cl3 Cl 0.8243(2) 0.40275(15) 0.26486(11) 0.1019(6) Uani 1 1 d .
O3 O 0.4442(4) 0.3212(3) 0.8053(3) 0.0719(11) Uani 1 1 d .
O4 O 0.6491(4) 0.3236(3) -0.0540(2) 0.0707(11) Uani 1 1 d .
N7 N 0.4053(5) 0.3395(3) -0.0464(3) 0.0548(11) Uani 1 1 d .
N5 N 0.6909(5) 0.3347(3) 0.7854(3) 0.0592(12) Uani 1 1 d .
C39 C 0.5923(5) 0.3419(3) 0.6730(3) 0.0465(11) Uani 1 1 d .
C40 C 0.4657(6) 0.3380(3) 0.6427(3) 0.0509(12) Uani 1 1 d .
C38 C 0.5673(6) 0.3312(3) 0.7580(3) 0.0526(13) Uani 1 1 d .
C35 C 0.7308(5) 0.3558(3) 0.6227(3) 0.0478(12) Uani 1 1 d .
C49 C 0.3793(5) 0.3751(3) 0.0874(3) 0.0458(11) Uani 1 1 d .
C53 C 0.5156(5) 0.3580(3) 0.0511(3) 0.0487(12) Uani 1 1 d .
C54 C 0.6446(6) 0.3569(3) 0.0813(3) 0.0536(13) Uani 1 1 d .
C37 C 0.8290(6) 0.3488(3) 0.7380(4) 0.0571(13) Uani 1 1 d .
C48 C 0.3643(5) 0.3893(3) 0.1638(3) 0.0466(12) Uani 1 1 d .
C36 C 0.8522(5) 0.3589(3) 0.6563(3) 0.0549(13) Uani 1 1 d .
C47 C 0.2545(6) 0.3433(3) 0.2359(3) 0.0559(13) Uani 1 1 d .
H47 H 0.1906 0.3042 0.2359 0.067 Uiso 1 1 calc R
N6 N 0.3649(5) 0.3350(3) 0.6183(4) 0.0750(14) Uani 1 1 d .
C46 C 0.2388(6) 0.3548(4) 0.3076(3) 0.0624(14) Uani 1 1 d .
H46 H 0.1649 0.3234 0.3556 0.075 Uiso 1 1 calc R
C52 C 0.5314(6) 0.3398(3) -0.0191(3) 0.0518(12) Uani 1 1 d .
C34 C 0.7517(5) 0.3672(3) 0.5346(3) 0.0496(12) Uani 1 1 d .
C33 C 0.7075(6) 0.4403(4) 0.4696(4) 0.0579(14) Uani 1 1 d .
H33 H 0.6612 0.4826 0.4818 0.070 Uiso 1 1 calc R
C50 C 0.2587(6) 0.3788(3) 0.0515(3) 0.0556(13) Uani 1 1 d .
C31 C 0.7938(6) 0.3891(4) 0.3690(4) 0.0644(15) Uani 1 1 d .
N8 N 0.7500(6) 0.3571(4) 0.1033(4) 0.0808(15) Uani 1 1 d .
C45 C 0.3322(6) 0.4124(3) 0.3080(3) 0.0570(13) Uani 1 1 d .
C43 C 0.4572(6) 0.4475(3) 0.1652(3) 0.0572(13) Uani 1 1 d .
H43 H 0.5308 0.4792 0.1171 0.069 Uiso 1 1 calc R
C30 C 0.8393(7) 0.3148(4) 0.4330(4) 0.0718(16) Uani 1 1 d .
H30 H 0.8843 0.2724 0.4205 0.086 Uiso 1 1 calc R
C29 C 0.8178(6) 0.3037(4) 0.5151(4) 0.0628(15) Uani 1 1 d .
H29 H 0.8476 0.2533 0.5583 0.075 Uiso 1 1 calc R
C44 C 0.4422(6) 0.4591(3) 0.2371(4) 0.0620(14) Uani 1 1 d .
H44 H 0.5057 0.4980 0.2376 0.074 Uiso 1 1 calc R
C51 C 0.2737(6) 0.3587(3) -0.0145(3) 0.0565(13) Uani 1 1 d .
C56 C 0.1502(7) 0.3566(5) -0.0563(4) 0.0792(18) Uani 1 1 d .
H56A H 0.1869 0.3420 -0.1014 0.119 Uiso 1 1 calc R
H56B H 0.1100 0.4132 -0.0804 0.119 Uiso 1 1 calc R
H56C H 0.0757 0.3135 -0.0136 0.119 Uiso 1 1 calc R
C42 C 0.9455(7) 0.3549(5) 0.7813(4) 0.089(2) Uani 1 1 d .
H42A H 0.9017 0.3467 0.8378 0.133 Uiso 1 1 calc R
H42B H 0.9960 0.4116 0.7473 0.133 Uiso 1 1 calc R
H42C H 1.0133 0.3104 0.7863 0.133 Uiso 1 1 calc R
C32 C 0.7305(6) 0.4527(4) 0.3857(4) 0.0658(15) Uani 1 1 d .
H32 H 0.7031 0.5036 0.3419 0.079 Uiso 1 1 calc R
C41 C 1.0038(7) 0.3832(5) 0.6007(5) 0.089(2) Uani 1 1 d .
H41A H 1.0026 0.3863 0.5463 0.133 Uiso 1 1 calc R
H41B H 1.0687 0.3397 0.6294 0.133 Uiso 1 1 calc R
H41C H 1.0366 0.4392 0.5909 0.133 Uiso 1 1 calc R
C55 C 0.1148(7) 0.4105(5) 0.0782(5) 0.102(2) Uani 1 1 d .
H55A H 0.0454 0.4054 0.0483 0.153 Uiso 1 1 calc R
H55B H 0.1276 0.4707 0.0638 0.153 Uiso 1 1 calc R
H55C H 0.0799 0.3756 0.1394 0.153 Uiso 1 1 calc R

loop_
_atom_site_aniso_label
_atom_site_aniso_U_11
_atom_site_aniso_U_22
_atom_site_aniso_U_33
_atom_site_aniso_U_23
_atom_site_aniso_U_13
_atom_site_aniso_U_12
Cl2 0.0910(12) 0.0778(9) 0.0527(8) -0.0411(7) -0.0121(7) 0.0075(8)
Cl1 0.0997(14) 0.1280(15) 0.0512(9) -0.0534(9) 0.0001(8) -0.0006(11)
N1 0.036(2) 0.069(3) 0.038(2) -0.031(2) 0.0008(18) -0.003(2)
N3 0.045(3) 0.075(3) 0.041(2) -0.036(2) -0.0063(19) 0.000(2)
C21 0.033(3) 0.044(2) 0.045(3) -0.021(2) -0.002(2) -0.003(2)
O1 0.038(2) 0.114(3) 0.055(2) -0.055(2) -0.0024(17) -0.006(2)
C7 0.039(3) 0.043(2) 0.037(2) -0.014(2) -0.008(2) 0.005(2)
C11 0.035(3) 0.050(3) 0.036(2) -0.020(2) -0.005(2) -0.002(2)
C25 0.035(3) 0.060(3) 0.041(3) -0.031(2) 0.000(2) -0.004(2)
O2 0.040(2) 0.121(3) 0.059(2) -0.060(2) -0.0015(17) 0.005(2)
C10 0.035(3) 0.057(3) 0.044(3) -0.027(2) -0.003(2) -0.002(2)
C8 0.034(3) 0.051(3) 0.045(3) -0.020(2) -0.005(2) 0.002(2)
C9 0.035(3) 0.051(3) 0.042(3) -0.021(2) -0.005(2) 0.001(2)
C6 0.033(3) 0.059(3) 0.038(2) -0.024(2) -0.003(2) 0.005(2)
C22 0.031(3) 0.058(3) 0.047(3) -0.027(2) -0.001(2) -0.002(2)
C26 0.039(3) 0.070(3) 0.053(3) -0.042(3) -0.003(2) -0.002(3)
C19 0.042(3) 0.053(3) 0.053(3) -0.026(2) -0.005(2) -0.010(2)
C20 0.026(2) 0.052(3) 0.042(2) -0.025(2) 0.0010(19) 0.001(2)
C24 0.043(3) 0.071(3) 0.047(3) -0.033(3) -0.007(2) -0.003(3)
C23 0.038(3) 0.059(3) 0.051(3) -0.027(2) -0.007(2) -0.002(2)
C3 0.045(3) 0.077(4) 0.039(3) -0.029(3) -0.002(2) 0.004(3)
C17 0.039(3) 0.053(3) 0.052(3) -0.030(2) -0.009(2) 0.005(2)
C12 0.045(3) 0.057(3) 0.039(3) -0.025(2) -0.002(2) -0.002(2)
C18 0.041(3) 0.064(3) 0.044(3) -0.018(2) 0.003(2) -0.007(3)
N2 0.052(3) 0.087(3) 0.068(3) -0.042(3) -0.016(2) -0.006(3)
C14 0.045(3) 0.077(4) 0.063(3) -0.034(3) -0.016(3) 0.000(3)
N4 0.049(3) 0.106(4) 0.081(3) -0.059(3) -0.016(3) 0.007(3)
C16 0.054(3) 0.053(3) 0.058(3) -0.034(3) -0.001(3) -0.009(3)
C1 0.065(4) 0.063(3) 0.048(3) -0.025(3) -0.013(3) 0.016(3)
C15 0.051(3) 0.051(3) 0.050(3) -0.026(2) 0.004(2) -0.010(2)
C28 0.049(3) 0.084(4) 0.060(3) -0.035(3) -0.019(3) 0.000(3)
C27 0.051(3) 0.082(4) 0.064(4) -0.038(3) -0.012(3) 0.009(3)
C13 0.046(3) 0.095(4) 0.053(3) -0.037(3) -0.002(3) -0.003(3)
C2 0.065(4) 0.073(4) 0.063(4) -0.045(3) -0.005(3) 0.015(3)
C5 0.056(3) 0.072(3) 0.043(3) -0.024(3) -0.007(2) 0.025(3)
C4 0.061(4) 0.079(4) 0.044(3) -0.017(3) -0.014(3) 0.020(3)
Cl4 0.1180(16) 0.0966(12) 0.0754(11) -0.0570(10) -0.0060(10) -0.0063(11)
Cl3 0.0961(14) 0.1482(18) 0.0718(11) -0.0657(12) -0.0058(10) 0.0086(12)
O3 0.045(2) 0.108(3) 0.072(3) -0.055(2) 0.000(2) -0.011(2)
O4 0.058(3) 0.101(3) 0.062(2) -0.045(2) -0.020(2) 0.015(2)
N7 0.054(3) 0.060(3) 0.049(3) -0.023(2) -0.016(2) -0.002(2)
N5 0.048(3) 0.071(3) 0.060(3) -0.031(3) -0.014(2) -0.004(2)
C39 0.037(3) 0.050(3) 0.055(3) -0.026(2) -0.011(2) -0.002(2)
C40 0.038(3) 0.057(3) 0.060(3) -0.032(3) -0.003(2) -0.003(2)
C38 0.045(3) 0.061(3) 0.057(3) -0.032(3) -0.010(3) -0.006(3)
C35 0.040(3) 0.049(3) 0.056(3) -0.027(2) -0.012(2) 0.003(2)
C49 0.039(3) 0.045(3) 0.042(3) -0.011(2) -0.010(2) -0.003(2)
C53 0.047(3) 0.047(3) 0.042(3) -0.012(2) -0.014(2) -0.001(2)
C54 0.051(3) 0.062(3) 0.046(3) -0.024(3) -0.010(3) 0.004(3)
C37 0.044(3) 0.064(3) 0.061(3) -0.026(3) -0.017(3) -0.001(3)
C48 0.037(3) 0.042(2) 0.049(3) -0.013(2) -0.009(2) 0.000(2)
C36 0.035(3) 0.063(3) 0.064(3) -0.029(3) -0.009(3) 0.002(2)
C47 0.053(3) 0.056(3) 0.050(3) -0.020(3) -0.007(3) -0.008(3)
N6 0.051(3) 0.083(3) 0.104(4) -0.051(3) -0.025(3) -0.001(3)
C46 0.060(4) 0.066(3) 0.053(3) -0.026(3) 0.001(3) -0.009(3)
C52 0.048(3) 0.053(3) 0.044(3) -0.015(2) -0.011(2) 0.001(3)
C34 0.033(3) 0.053(3) 0.061(3) -0.025(3) -0.011(2) -0.002(2)
C33 0.049(3) 0.062(3) 0.068(4) -0.038(3) -0.006(3) 0.003(3)
C50 0.048(3) 0.061(3) 0.052(3) -0.020(3) -0.016(2) 0.005(3)
C31 0.049(3) 0.086(4) 0.066(4) -0.043(3) -0.009(3) 0.000(3)
N8 0.057(3) 0.105(4) 0.088(4) -0.048(3) -0.027(3) 0.006(3)
C45 0.061(4) 0.052(3) 0.058(3) -0.028(3) -0.009(3) 0.002(3)
C43 0.053(3) 0.060(3) 0.051(3) -0.023(3) -0.002(3) -0.006(3)
C30 0.062(4) 0.085(4) 0.084(4) -0.054(4) -0.014(3) 0.013(3)
C29 0.059(4) 0.065(3) 0.070(4) -0.037(3) -0.017(3) 0.012(3)
C44 0.066(4) 0.054(3) 0.066(4) -0.029(3) -0.011(3) -0.008(3)
C51 0.052(3) 0.055(3) 0.050(3) -0.014(2) -0.012(3) -0.004(3)
C56 0.062(4) 0.110(5) 0.066(4) -0.038(4) -0.020(3) -0.012(4)
C42 0.055(4) 0.129(6) 0.093(5) -0.054(4) -0.035(4) 0.000(4)
C32 0.056(4) 0.074(4) 0.062(4) -0.029(3) -0.011(3) 0.004(3)
C41 0.063(4) 0.111(5) 0.104(5) -0.060(5) -0.019(4) 0.009(4)
C55 0.070(5) 0.127(6) 0.097(5) -0.043(5) -0.026(4) 0.017(4)

loop_
_atom_type_symbol
_atom_type_description
_atom_type_scat_dispersion_real
_atom_type_scat_dispersion_imag
_atom_type_scat_source
C C 0.0033 0.0016 'International Tables Vol C Tables 4.2.6.8 and 6.1.1.4'
H H 0.0000 0.0000 'International Tables Vol C Tables 4.2.6.8 and 6.1.1.4'
O O 0.0106 0.0060 'International Tables Vol C Tables 4.2.6.8 and 6.1.1.4'
S S 0.1246 0.1234 'International Tables Vol C Tables 4.2.6.8 and 6.1.1.4'
Cl Cl 0.1484 0.1585 'International Tables Vol C Tables 4.2.6.8 and 6.1.1.4'
N N 0.0061 0.0033 'International Tables Vol C Tables 4.2.6.8 and 6.1.1.4'

loop_
_geom_angle_atom_site_label_1
_geom_angle_atom_site_label_2
_geom_angle_atom_site_label_3
_geom_angle
C10 N1 C9 126.0(4)
C10 N1 HN1 117(4)
C9 N1 HN1 117(4)
C23 N3 C24 125.1(4)
C23 N3 HN3 118(3)
C24 N3 HN3 117(3)
C25 C21 C22 119.8(4)
C25 C21 C20 118.3(4)
C22 C21 C20 121.9(4)
C11 C7 C8 120.5(4)
C11 C7 C6 119.6(4)
C8 C7 C6 119.8(4)
C7 C11 C10 120.9(4)
C7 C11 C12 121.6(4)
C10 C11 C12 117.4(4)
C21 C25 C26 122.9(4)
C21 C25 C24 122.4(4)
C26 C25 C24 114.6(4)
O1 C10 N1 121.1(4)
O1 C10 C11 124.4(4)
N1 C10 C11 114.5(4)
C9 C8 C7 117.7(4)
C9 C8 C13 119.3(4)
C7 C8 C13 123.0(4)
N1 C9 C8 120.4(4)
N1 C9 C14 115.6(4)
C8 C9 C14 123.9(4)
C1 C6 C5 118.5(4)
C1 C6 C7 122.3(4)
C5 C6 C7 119.2(4)
C23 C22 C21 118.5(4)
C23 C22 C27 119.0(4)
C21 C22 C27 122.5(4)
N4 C26 C25 178.5(5)
C18 C19 C20 121.4(4)
C18 C19 H19 119.3
C20 C19 H19 119.3
C15 C20 C19 118.1(4)
C15 C20 C21 121.3(4)
C19 C20 C21 120.5(4)
O2 C24 N3 120.8(4)
O2 C24 C25 125.5(5)
N3 C24 C25 113.7(4)
N3 C23 C22 120.3(4)
N3 C23 C28 115.2(4)
C22 C23 C28 124.4(5)
C4 C3 C2 120.7(5)
C4 C3 Cl1 119.8(4)
C2 C3 Cl1 119.5(4)
C18 C17 C16 120.8(5)
C18 C17 Cl2 119.3(4)
C16 C17 Cl2 119.8(4)
N2 C12 C11 178.0(6)
C19 C18 C17 119.3(5)
C19 C18 H18 120.3
C17 C18 H18 120.3
C9 C14 H14A 109.5
C9 C14 H14B 109.5
H14A C14 H14B 109.5
C9 C14 H14C 109.5
H14A C14 H14C 109.5
H14B C14 H14C 109.5
C15 C16 C17 119.6(4)
C15 C16 H16 120.2
C17 C16 H16 120.2
C6 C1 C2 121.2(5)
C6 C1 H1 119.4
C2 C1 H1 119.4
C16 C15 C20 120.7(4)
C16 C15 H15 119.6
C20 C15 H15 119.7
C23 C28 H28A 109.5
C23 C28 H28B 109.5
H28A C28 H28B 109.5
C23 C28 H28C 109.5
H28A C28 H28C 109.5
H28B C28 H28C 109.5
C22 C27 H27A 109.5
C22 C27 H27B 109.5
H27A C27 H27B 109.5
C22 C27 H27C 109.5
H27A C27 H27C 109.5
H27B C27 H27C 109.5
C8 C13 H13A 109.5
C8 C13 H13B 109.5
H13A C13 H13B 109.5
C8 C13 H13C 109.5
H13A C13 H13C 109.5
H13B C13 H13C 109.5
C3 C2 C1 119.0(5)
C3 C2 H2 120.5
C1 C2 H2 120.5
C6 C5 C4 120.5(5)
C6 C5 H5 119.7
C4 C5 H5 119.7
C3 C4 C5 120.0(5)
C3 C4 H4 120.0
C5 C4 H4 120.0
C51 N7 C52 125.0(5)
C51 N7 HN7 119(4)
C52 N7 HN7 116(4)
C37 N5 C38 125.5(5)
C37 N5 HN5 118(5)
C38 N5 HN5 116(5)
C35 C39 C40 122.0(5)
C35 C39 C38 122.0(4)
C40 C39 C38 116.0(4)
N6 C40 C39 179.8(6)
O3 C38 N5 120.8(5)
O3 C38 C39 124.7(5)
N5 C38 C39 114.5(5)
C39 C35 C36 119.4(5)
C39 C35 C34 120.3(4)
C36 C35 C34 120.3(5)
C53 C49 C50 119.7(5)
C53 C49 C48 119.6(4)
C50 C49 C48 120.8(5)
C49 C53 C52 120.7(4)
C49 C53 C54 123.1(5)
C52 C53 C54 116.2(5)
N8 C54 C53 178.2(6)
C36 C37 N5 119.6(5)
C36 C37 C42 125.3(5)
N5 C37 C42 115.0(5)
C43 C48 C47 118.5(5)
C43 C48 C49 121.8(4)
C47 C48 C49 119.7(4)
C37 C36 C35 118.9(5)
C37 C36 C41 119.5(5)
C35 C36 C41 121.3(5)
C46 C47 C48 120.8(5)
C46 C47 H47 119.6
C48 C47 H47 119.6
C45 C46 C47 119.9(5)
C45 C46 H46 120.0
C47 C46 H46 120.0
O4 C52 N7 120.5(5)
O4 C52 C53 124.0(5)
N7 C52 C53 115.5(5)
C33 C34 C29 118.2(5)
C33 C34 C35 121.1(5)
C29 C34 C35 120.7(5)
C34 C33 C32 121.4(5)
C34 C33 H33 119.3
C32 C33 H33 119.3
C51 C50 C49 119.2(5)
C51 C50 C55 118.2(5)
C49 C50 C55 122.4(5)
C32 C31 C30 120.9(5)
C32 C31 Cl3 120.0(5)
C30 C31 Cl3 119.1(5)
C46 C45 C44 120.4(5)
C46 C45 Cl4 119.4(4)
C44 C45 Cl4 120.1(4)
C48 C43 C44 120.9(5)
C48 C43 H43 119.5
C44 C43 H43 119.5
C29 C30 C31 119.7(5)
C29 C30 H30 120.2
C31 C30 H30 120.1
C30 C29 C34 120.8(5)
C30 C29 H29 119.6
C34 C29 H29 119.6
C43 C44 C45 119.4(5)
C43 C44 H44 120.3
C45 C44 H44 120.3
N7 C51 C50 119.8(5)
N7 C51 C56 115.9(5)
C50 C51 C56 124.4(5)
C51 C56 H56A 109.5
C51 C56 H56B 109.5
H56A C56 H56B 109.5
C51 C56 H56C 109.5
H56A C56 H56C 109.5
H56B C56 H56C 109.5
C37 C42 H42A 109.5
C37 C42 H42B 109.5
H42A C42 H42B 109.5
C37 C42 H42C 109.5
H42A C42 H42C 109.5
H42B C42 H42C 109.5
C31 C32 C33 119.0(5)
C31 C32 H32 120.5
C33 C32 H32 120.5
C36 C41 H41A 109.5
C36 C41 H41B 109.5
H41A C41 H41B 109.5
C36 C41 H41C 109.5
H41A C41 H41C 109.5
H41B C41 H41C 109.5
C50 C55 H55A 109.5
C50 C55 H55B 109.5
H55A C55 H55B 109.5
C50 C55 H55C 109.5
H55A C55 H55C 109.5
H55B C55 H55C 109.5

loop_
_geom_bond_atom_site_label_1
_geom_bond_atom_site_label_2
_geom_bond_distance
Cl2 C17 1.742(5)
Cl1 C3 1.732(5)
N1 C10 1.364(6)
N1 C9 1.352(6)
N1 HN1 0.86(6)
N3 C23 1.357(6)
N3 C24 1.391(6)
N3 HN3 0.95(4)
C21 C25 1.385(6)
C21 C22 1.408(6)
C21 C20 1.482(6)
O1 C10 1.254(5)
C7 C11 1.391(6)
C7 C8 1.419(6)
C7 C6 1.490(6)
C11 C10 1.427(6)
C11 C12 1.435(7)
C25 C26 1.423(7)
C25 C24 1.437(6)
O2 C24 1.237(6)
C8 C9 1.364(6)
C8 C13 1.523(7)
C9 C14 1.498(6)
C6 C1 1.372(7)
C6 C5 1.382(6)
C22 C23 1.382(6)
C22 C27 1.511(7)
C26 N4 1.153(6)
C19 C18 1.372(6)
C19 C20 1.392(6)
C19 H19 0.9300
C20 C15 1.389(6)
C23 C28 1.501(7)
C3 C4 1.354(7)
C3 C2 1.375(7)
C17 C18 1.370(7)
C17 C16 1.378(7)
C12 N2 1.127(6)
C18 H18 0.9300
C14 H14A 0.9600
C14 H14B 0.9600
C14 H14C 0.9600
C16 C15 1.378(6)
C16 H16 0.9300
C1 C2 1.390(7)
C1 H1 0.9300
C15 H15 0.9300
C28 H28A 0.9600
C28 H28B 0.9600
C28 H28C 0.9600
C27 H27A 0.9600
C27 H27B 0.9600
C27 H27C 0.9600
C13 H13A 0.9600
C13 H13B 0.9600
C13 H13C 0.9600
C2 H2 0.9300
C5 C4 1.388(7)
C5 H5 0.9300
C4 H4 0.9300
Cl4 C45 1.728(5)
Cl3 C31 1.739(6)
O3 C38 1.251(6)
O4 C52 1.246(6)
N7 C51 1.349(7)
N7 C52 1.375(6)
N7 HN7 0.91(6)
N5 C37 1.359(7)
N5 C38 1.367(6)
N5 HN5 0.92(7)
C39 C35 1.382(7)
C39 C40 1.425(7)
C39 C38 1.423(7)
C40 N6 1.137(6)
C35 C36 1.413(7)
C35 C34 1.476(7)
C49 C53 1.400(7)
C49 C50 1.401(7)
C49 C48 1.493(7)
C53 C52 1.425(7)
C53 C54 1.424(7)
C54 N8 1.140(6)
C37 C36 1.370(7)
C37 C42 1.504(7)
C48 C43 1.384(7)
C48 C47 1.387(7)
C36 C41 1.509(8)
C47 C46 1.380(7)
C47 H47 0.9300
C46 C45 1.370(7)
C46 H46 0.9300
C34 C33 1.371(7)
C34 C29 1.395(7)
C33 C32 1.393(7)
C33 H33 0.9300
C50 C51 1.375(7)
C50 C55 1.508(8)
C31 C32 1.362(8)
C31 C30 1.379(8)
C45 C44 1.380(7)
C43 C44 1.386(7)
C43 H43 0.9300
C30 C29 1.370(7)
C30 H30 0.9300
C29 H29 0.9300
C44 H44 0.9300
C51 C56 1.520(7)
C56 H56A 0.9600
C56 H56B 0.9600
C56 H56C 0.9600
C42 H42A 0.9600
C42 H42B 0.9600
C42 H42C 0.9600
C32 H32 0.9300
C41 H41A 0.9600
C41 H41B 0.9600
C41 H41C 0.9600
C55 H55A 0.9600
C55 H55B 0.9600
C55 H55C 0.9600

loop_
_geom_torsion_atom_site_label_1
_geom_torsion_atom_site_label_2
_geom_torsion_atom_site_label_3
_geom_torsion_atom_site_label_4
_geom_torsion
C8 C7 C11 C10 -1.3(7)
C6 C7 C11 C10 176.3(4)
C8 C7 C11 C12 175.6(4)
C6 C7 C11 C12 -6.7(7)
C22 C21 C25 C26 177.8(4)
C20 C21 C25 C26 -0.4(7)
C22 C21 C25 C24 0.8(7)
C20 C21 C25 C24 -177.3(4)
C9 N1 C10 O1 177.9(5)
C9 N1 C10 C11 -1.9(7)
C7 C11 C10 O1 -177.3(5)
C12 C11 C10 O1 5.6(7)
C7 C11 C10 N1 2.5(6)
C12 C11 C10 N1 -174.6(4)
C11 C7 C8 C9 -0.6(7)
C6 C7 C8 C9 -178.3(4)
C11 C7 C8 C13 178.2(5)
C6 C7 C8 C13 0.6(7)
C10 N1 C9 C8 0.0(7)
C10 N1 C9 C14 -177.5(4)
C7 C8 C9 N1 1.3(7)
C13 C8 C9 N1 -177.6(5)
C7 C8 C9 C14 178.7(4)
C13 C8 C9 C14 -0.2(7)
C11 C7 C6 C1 112.6(5)
C8 C7 C6 C1 -69.8(6)
C11 C7 C6 C5 -66.9(6)
C8 C7 C6 C5 110.7(5)
C25 C21 C22 C23 -1.8(7)
C20 C21 C22 C23 176.2(4)
C25 C21 C22 C27 176.9(5)
C20 C21 C22 C27 -5.0(7)
C21 C25 C26 N4 175(100)
C24 C25 C26 N4 -8(24)
C18 C19 C20 C15 -0.2(7)
C18 C19 C20 C21 -175.7(4)
C25 C21 C20 C15 -53.8(6)
C22 C21 C20 C15 128.1(5)
C25 C21 C20 C19 121.5(5)
C22 C21 C20 C19 -56.5(6)
C23 N3 C24 O2 179.3(5)
C23 N3 C24 C25 -1.7(7)
C21 C25 C24 O2 179.8(5)
C26 C25 C24 O2 2.6(8)
C21 C25 C24 N3 0.9(7)
C26 C25 C24 N3 -176.3(4)
C24 N3 C23 C22 0.7(8)
C24 N3 C23 C28 179.8(5)
C21 C22 C23 N3 1.1(7)
C27 C22 C23 N3 -177.7(5)
C21 C22 C23 C28 -177.9(5)
C27 C22 C23 C28 3.3(7)
C7 C11 C12 N2 -146(15)
C10 C11 C12 N2 31(16)
C20 C19 C18 C17 2.2(8)
C16 C17 C18 C19 -3.8(8)
Cl2 C17 C18 C19 177.8(4)
C18 C17 C16 C15 3.4(8)
Cl2 C17 C16 C15 -178.2(4)
C5 C6 C1 C2 -0.6(8)
C7 C6 C1 C2 179.9(5)
C17 C16 C15 C20 -1.3(8)
C19 C20 C15 C16 -0.2(7)
C21 C20 C15 C16 175.2(4)
C4 C3 C2 C1 1.6(9)
Cl1 C3 C2 C1 -178.6(4)
C6 C1 C2 C3 -0.8(9)
C1 C6 C5 C4 1.2(8)
C7 C6 C5 C4 -179.3(5)
C2 C3 C4 C5 -1.1(9)
Cl1 C3 C4 C5 179.1(4)
C6 C5 C4 C3 -0.3(9)
C35 C39 C40 N6 -4(100)
C38 C39 C40 N6 176(100)
C37 N5 C38 O3 -177.2(5)
C37 N5 C38 C39 1.3(8)
C35 C39 C38 O3 177.7(5)
C40 C39 C38 O3 -2.0(7)
C35 C39 C38 N5 -0.7(7)
C40 C39 C38 N5 179.6(4)
C40 C39 C35 C36 -179.9(4)
C38 C39 C35 C36 0.4(7)
C40 C39 C35 C34 0.1(7)
C38 C39 C35 C34 -179.6(4)
C50 C49 C53 C52 -3.3(7)
C48 C49 C53 C52 176.8(4)
C50 C49 C53 C54 177.2(5)
C48 C49 C53 C54 -2.8(7)
C49 C53 C54 N8 -143(18)
C52 C53 C54 N8 37(19)
C38 N5 C37 C36 -1.5(8)
C38 N5 C37 C42 176.6(5)
C53 C49 C48 C43 49.9(6)
C50 C49 C48 C43 -130.0(5)
C53 C49 C48 C47 -130.1(5)
C50 C49 C48 C47 49.9(6)
N5 C37 C36 C35 1.0(8)
C42 C37 C36 C35 -176.8(5)
N5 C37 C36 C41 174.1(5)
C42 C37 C36 C41 -3.7(9)
C39 C35 C36 C37 -0.5(7)
C34 C35 C36 C37 179.5(5)
C39 C35 C36 C41 -173.5(5)
C34 C35 C36 C41 6.5(8)
C43 C48 C47 C46 -0.5(8)
C49 C48 C47 C46 179.6(5)
C48 C47 C46 C45 0.2(8)
C51 N7 C52 O4 -178.0(5)
C51 N7 C52 C53 3.1(7)
C49 C53 C52 O4 -179.6(5)
C54 C53 C52 O4 0.0(7)
C49 C53 C52 N7 -0.7(7)
C54 C53 C52 N7 178.9(4)
C39 C35 C34 C33 68.5(6)
C36 C35 C34 C33 -111.5(6)
C39 C35 C34 C29 -111.8(6)
C36 C35 C34 C29 68.2(6)
C29 C34 C33 C32 -1.5(8)
C35 C34 C33 C32 178.2(5)
C53 C49 C50 C51 5.1(7)
C48 C49 C50 C51 -174.9(4)
C53 C49 C50 C55 -170.3(5)
C48 C49 C50 C55 9.6(8)
C47 C46 C45 C44 0.0(8)
C47 C46 C45 Cl4 -177.3(4)
C47 C48 C43 C44 0.6(8)
C49 C48 C43 C44 -179.4(5)
C32 C31 C30 C29 1.4(9)
Cl3 C31 C30 C29 179.1(5)
C31 C30 C29 C34 -0.7(9)
C33 C34 C29 C30 0.7(8)
C35 C34 C29 C30 -179.0(5)
C48 C43 C44 C45 -0.5(8)
C46 C45 C44 C43 0.2(8)
Cl4 C45 C44 C43 177.5(4)
C52 N7 C51 C50 -1.3(8)
C52 N7 C51 C56 178.4(5)
C49 C50 C51 N7 -3.0(7)
C55 C50 C51 N7 172.7(5)
C49 C50 C51 C56 177.4(5)
C55 C50 C51 C56 -6.9(8)
C30 C31 C32 C33 -2.2(9)
Cl3 C31 C32 C33 -179.9(4)
C34 C33 C32 C31 2.2(8)
